data_7110083
loop_
_publ_author_name
'Scott E. Smart'
'John Vaughn'
'Iraklis Pappas'
'Long Pan'

_publ_section_title
;
 Controlled step-wise isomerization of the Keggin-type Al13 and
 determination of the gamma-Al13 structure
;
_journal_name_full Chem.Commun.
_journal_page_first 11352
_journal_paper_doi 10.1039/c3cc44844d
_journal_volume 49
_journal_year 2013
_chemical_formula_moiety 'Al13 H47 O40, 3 (O4 S), 14 (H2 O)'
_chemical_formula_sum 'Al13 H75 O66 S3'
_chemical_formula_weight 1578.52
_chemical_name_systematic
; 
 ? 
;
_space_group_IT_number 2
_symmetry_cell_setting triclinic
_symmetry_space_group_name_Hall '-P 1'
_symmetry_space_group_name_H-M 'P -1'
_atom_sites_solution_hydrogens geom
_atom_sites_solution_primary direct
_atom_sites_solution_secondary difmap
_audit_creation_method SHELXL-97
_cell_angle_alpha 81.191(4)
_cell_angle_beta 71.310(5)
_cell_angle_gamma 68.434(4)
_cell_formula_units_Z 2
_cell_length_a 14.2981(7)
_cell_length_b 14.3361(5)
_cell_length_c 14.7145(9)
_cell_measurement_reflns_used 16363
_cell_measurement_temperature 100(2)
_cell_measurement_theta_max 76.0850
_cell_measurement_theta_min 4.2490
_cell_volume 2655.0(3)
_computing_cell_refinement
;
CrysAlisPro, Agilent Technologies,
Version 1.171.36.28 (release 01-02-2013 CrysAlis171 .NET)
(compiled Feb  1 2013,16:14:44)
;
_computing_data_collection
;
CrysAlisPro, Agilent Technologies,
Version 1.171.36.28 (release 01-02-2013 CrysAlis171 .NET)
(compiled Feb  1 2013,16:14:44)
;
_computing_data_reduction
;
CrysAlisPro, Agilent Technologies,
Version 1.171.36.28 (release 01-02-2013 CrysAlis171 .NET)
(compiled Feb  1 2013,16:14:44)
;
_computing_molecular_graphics 'DIAMOND. Version 3.0. Crystal Impact'
_computing_publication_material 'Windows Word 2003'
_computing_structure_refinement 'SHELXL-97 (Sheldrick, 1997)'
_computing_structure_solution 'SHELXS-97 (Sheldrick, 1990)'
_diffrn_ambient_temperature 100(2)
_diffrn_detector_area_resol_mean 10.3503
_diffrn_measured_fraction_theta_full 0.986
_diffrn_measured_fraction_theta_max 0.986
_diffrn_measurement_device_type 'SuperNova, Dual, Cu at zero, Atlas'
_diffrn_measurement_method '\w scans'
_diffrn_radiation_monochromator mirror
_diffrn_radiation_source 'SuperNova (Cu) X-ray Source'
_diffrn_radiation_type CuK\a
_diffrn_radiation_wavelength 1.54184
_diffrn_reflns_av_R_equivalents 0.0214
_diffrn_reflns_av_sigmaI/netI 0.0209
_diffrn_reflns_limit_h_max 15
_diffrn_reflns_limit_h_min -17
_diffrn_reflns_limit_k_max 13
_diffrn_reflns_limit_k_min -17
_diffrn_reflns_limit_l_max 18
_diffrn_reflns_limit_l_min -18
_diffrn_reflns_number 25564
_diffrn_reflns_theta_full 76.83
_diffrn_reflns_theta_max 76.83
_diffrn_reflns_theta_min 3.17
_exptl_absorpt_coefficient_mu 4.812
_exptl_absorpt_correction_T_max 1.00000
_exptl_absorpt_correction_T_min 0.64430
_exptl_absorpt_correction_type multi-scan
_exptl_absorpt_process_details
;
CrysAlisPro, Agilent Technologies,
Version 1.171.36.28 (release 01-02-2013 CrysAlis171 .NET)
(compiled Feb  1 2013,16:14:44)
Empirical absorption correction using spherical harmonics,
 implemented in SCALE3 ABSPACK scaling algorithm.
;
_exptl_crystal_colour colourless
_exptl_crystal_density_diffrn 1.975
_exptl_crystal_density_method 'not measured'
_exptl_crystal_description plate
_exptl_crystal_F_000 1640
_exptl_crystal_size_max 0.17
_exptl_crystal_size_mid 0.16
_exptl_crystal_size_min 0.12
_refine_diff_density_max 0.665
_refine_diff_density_min -0.500
_refine_diff_density_rms 0.078
_refine_ls_extinction_method none
_refine_ls_goodness_of_fit_ref 1.005
_refine_ls_hydrogen_treatment constr
_refine_ls_matrix_type full
_refine_ls_number_parameters 830
_refine_ls_number_reflns 11027
_refine_ls_number_restraints 6
_refine_ls_restrained_S_all 1.008
_refine_ls_R_factor_all 0.0317
_refine_ls_R_factor_gt 0.0305
_refine_ls_shift/su_max 0.001
_refine_ls_shift/su_mean 0.000
_refine_ls_structure_factor_coef Fsqd
_refine_ls_weighting_details 'calc w=1/[\s^2^(Fo^2^)+(0.0440P)^2^+2.9000P] where P=(Fo^2^+2Fc^2^)/3'
_refine_ls_weighting_scheme calc
_refine_ls_wR_factor_gt 0.0794
_refine_ls_wR_factor_ref 0.0803
_reflns_number_gt 10562
_reflns_number_total 11027
_reflns_threshold_expression >2sigma(I)
_cod_data_source_file c3cc44844d.txt
_cod_data_source_block x
_cod_database_code 7110083

loop_
_symmetry_equiv_pos_as_xyz
'x, y, z'
'-x, -y, -z'

loop_
_atom_site_label
_atom_site_type_symbol
_atom_site_fract_x
_atom_site_fract_y
_atom_site_fract_z
_atom_site_U_iso_or_equiv
_atom_site_adp_type
_atom_site_occupancy
_atom_site_symmetry_multiplicity
_atom_site_calc_flag
_atom_site_refinement_flags
_atom_site_disorder_assembly
_atom_site_disorder_group
Al1 Al 0.38654(4) 0.79011(3) 0.75087(3) 0.00682(9) Uani 1 1 d . . .
Al2 Al 0.53471(4) 0.58436(3) 0.83436(3) 0.00782(10) Uani 1 1 d . . .
Al3 Al 0.40705(4) 0.74094(3) 0.96864(3) 0.00749(9) Uani 1 1 d . . .
Al4 Al 0.30780(4) 0.62763(4) 0.90858(3) 0.00801(10) Uani 1 1 d . . .
Al5 Al 0.51858(4) 0.61122(4) 0.59827(3) 0.00812(10) Uani 1 1 d . . .
Al6 Al 0.59634(4) 0.80121(4) 0.78103(3) 0.00771(10) Uani 1 1 d . . .
Al7 Al 0.16989(4) 0.88156(4) 0.91620(3) 0.00803(10) Uani 1 1 d . . .
Al8 Al 0.29013(4) 0.65600(4) 0.67008(3) 0.00868(10) Uani 1 1 d . . .
Al9 Al 0.58193(4) 0.82251(4) 0.58526(3) 0.00778(10) Uani 1 1 d . . .
Al10 Al 0.46507(4) 0.99311(4) 0.71373(3) 0.00792(10) Uani 1 1 d . . .
Al11 Al 0.23852(4) 1.03348(4) 0.78280(3) 0.00862(10) Uani 1 1 d . . .
Al12 Al 0.15880(4) 0.90359(4) 0.71687(3) 0.00880(10) Uani 1 1 d . . .
Al13 Al 0.37806(4) 0.79035(4) 0.52903(3) 0.00863(10) Uani 1 1 d . . .
O1 O 0.40473(9) 0.70223(8) 0.84863(8) 0.0080(2) Uani 1 1 d . . .
O2 O 0.48665(9) 0.84382(8) 0.71529(8) 0.0077(2) Uani 1 1 d . . .
O3 O 0.39182(9) 0.72363(8) 0.65547(8) 0.0084(2) Uani 1 1 d . . .
O4 O 0.26225(9) 0.88647(8) 0.78550(8) 0.0079(2) Uani 1 1 d . . .
O5 O 0.52439(9) 0.61966(8) 0.95790(8) 0.0087(2) Uani 1 1 d . . .
H5 H 0.5750 0.6358 0.9540 0.013 Uiso 1 1 d R . .
O6 O 0.32023(9) 0.66176(8) 1.02488(8) 0.0088(2) Uani 1 1 d . . .
H6 H 0.2631 0.7012 1.0471 0.013 Uiso 1 1 d R . .
O7 O 0.43474(9) 0.52115(8) 0.89318(8) 0.0092(2) Uani 1 1 d . . .
H7 H 0.4447 0.4852 0.9406 0.014 Uiso 1 1 d R . .
O8 O 0.49971(9) 0.80885(8) 0.90434(8) 0.0090(2) Uani 1 1 d . . .
H8 H 0.4850 0.8627 0.9275 0.014 Uiso 1 1 d R . .
O9 O 0.61714(9) 0.66493(8) 0.78232(8) 0.0088(2) Uani 1 1 d . . .
H9 H 0.6750 0.6387 0.7449 0.013 Uiso 1 1 d R . .
O10 O 0.53993(9) 0.55282(8) 0.71471(8) 0.0091(2) Uani 1 1 d . . .
H10 H 0.5377 0.4959 0.7196 0.014 Uiso 1 1 d R . .
O11 O 0.29669(9) 0.59850(9) 0.79350(8) 0.0103(2) Uani 1 1 d . . .
H11 H 0.3340 0.5393 0.7880 0.016 Uiso 1 1 d R . .
O12 O 0.19210(9) 0.74478(9) 0.92083(8) 0.0091(2) Uani 1 1 d . . .
H12 H 0.1400 0.7404 0.9123 0.014 Uiso 1 1 d R . .
O13 O 0.28082(9) 0.85231(8) 0.97322(8) 0.0091(2) Uani 1 1 d . . .
H13 H 0.2860 0.9013 0.9908 0.014 Uiso 1 1 d R . .
O14 O 0.56460(9) 0.93916(9) 0.77901(8) 0.0096(2) Uani 1 1 d . . .
H14 H 0.6116 0.9609 0.7742 0.014 Uiso 1 1 d R . .
O15 O 0.68450(9) 0.78964(9) 0.65200(8) 0.0093(2) Uani 1 1 d . . .
H15 H 0.7237 0.8227 0.6368 0.014 Uiso 1 1 d R . .
O16 O 0.60439(9) 0.68580(9) 0.58681(8) 0.0094(2) Uani 1 1 d . . .
H16 H 0.6593 0.6507 0.5989 0.014 Uiso 1 1 d R . .
O17 O 0.41405(9) 0.55182(9) 0.61110(8) 0.0099(2) Uani 1 1 d . . .
H17 H 0.4296 0.4955 0.6368 0.015 Uiso 1 1 d R . .
O18 O 0.17827(9) 0.76745(9) 0.71962(8) 0.0101(2) Uani 1 1 d . . .
H18 H 0.1291 0.7592 0.7635 0.015 Uiso 1 1 d R . .
O19 O 0.07233(9) 0.90549(9) 0.84647(8) 0.0094(2) Uani 1 1 d . . .
H19 H 0.0177 0.9538 0.8589 0.014 Uiso 1 1 d R . .
O20 O 0.14968(9) 1.02119(9) 0.90681(8) 0.0096(2) Uani 1 1 d . . .
H20 H 0.1517 1.0485 0.9508 0.014 Uiso 1 1 d R . .
O21 O 0.55906(9) 0.96339(9) 0.58929(8) 0.0093(2) Uani 1 1 d . . .
H21 H 0.6176 0.9659 0.5809 0.014 Uiso 1 1 d R . .
O22 O 0.47025(9) 0.85649(9) 0.53358(8) 0.0096(2) Uani 1 1 d . . .
H22 H 0.4742 0.8988 0.4895 0.014 Uiso 1 1 d R . .
O23 O 0.49470(9) 0.67281(9) 0.48236(8) 0.0102(2) Uani 1 1 d . . .
H23 H 0.5501 0.6792 0.4482 0.015 Uiso 1 1 d R . .
O24 O 0.29321(9) 0.71089(9) 0.54468(8) 0.0106(2) Uani 1 1 d . . .
H24 H 0.2366 0.7423 0.5343 0.016 Uiso 1 1 d R . .
O25 O 0.25869(9) 0.89472(9) 0.59577(8) 0.0107(2) Uani 1 1 d . . .
H25 H 0.2446 0.9443 0.5599 0.016 Uiso 1 1 d R . .
O26 O 0.14061(9) 1.03944(9) 0.72448(9) 0.0107(2) Uani 1 1 d . . .
H26 H 0.1177 1.0834 0.6866 0.016 Uiso 1 1 d R . .
O27 O 0.34751(9) 1.02692(9) 0.66452(8) 0.0091(2) Uani 1 1 d . . .
H27 H 0.3581 0.9839 0.6279 0.014 Uiso 1 1 d R . .
O28 O 0.35141(9) 1.02025(9) 0.82444(8) 0.0095(2) Uani 1 1 d . . .
H28 H 0.3587 1.0157 0.8782 0.014 Uiso 1 1 d R . .
O29 O 0.41100(9) 0.76759(9) 1.08862(9) 0.0113(2) Uani 1 1 d . . .
H29A H 0.4634 0.7712 1.0974 0.017 Uiso 1 1 d R . .
H29B H 0.3609 0.7783 1.1372 0.017 Uiso 1 1 d R . .
O30 O 0.22508(9) 0.54744(9) 0.98153(9) 0.0126(2) Uani 1 1 d . . .
H30B H 0.1851 0.5606 1.0357 0.019 Uiso 1 1 d R . .
H30A H 0.2542 0.4867 0.9760 0.019 Uiso 1 1 d R . .
O31 O 0.65381(9) 0.46739(9) 0.83357(9) 0.0109(2) Uani 1 1 d . . .
H31A H 0.6576 0.4287 0.8805 0.016 Uiso 1 1 d R . .
H31B H 0.6707 0.4383 0.7839 0.016 Uiso 1 1 d R . .
O32 O 0.06624(9) 0.90117(9) 1.03982(8) 0.0109(2) Uani 1 1 d . . .
H32A H 0.0806 0.8651 1.0858 0.016 Uiso 1 1 d R . .
H32B H 0.0027 0.9297 1.0503 0.016 Uiso 1 1 d R . .
O33 O 0.20178(10) 0.58253(10) 0.66902(9) 0.0143(2) Uani 1 1 d . . .
H33A H 0.2268 0.5212 0.6668 0.022 Uiso 1 1 d R . .
H33B H 0.1539 0.6054 0.6439 0.022 Uiso 1 1 d R . .
O34 O 0.62966(9) 0.49694(9) 0.53610(9) 0.0111(2) Uani 1 1 d . . .
H34A H 0.6191 0.4713 0.4959 0.017 Uiso 1 1 d R . .
H34B H 0.6603 0.4549 0.5709 0.017 Uiso 1 1 d R . .
O35 O 0.71308(10) 0.77766(9) 0.82976(9) 0.0140(2) Uani 1 1 d . . .
H35A H 0.6970 0.7833 0.8879 0.021 Uiso 1 1 d R . .
H35B H 0.7727 0.7396 0.8061 0.021 Uiso 1 1 d R . .
O36 O 0.04781(9) 0.94283(10) 0.65976(9) 0.0136(2) Uani 1 1 d . . .
H36A H 0.0482 0.9129 0.6163 0.020 Uiso 1 1 d R . .
H36B H -0.0107 0.9614 0.6984 0.020 Uiso 1 1 d R . .
O37 O 0.37529(10) 0.84251(10) 0.40885(9) 0.0136(2) Uani 1 1 d . . .
H37A H 0.3224 0.8622 0.3907 0.020 Uiso 1 1 d R . .
H37B H 0.4200 0.8682 0.3807 0.020 Uiso 0.50 1 d PR . .
O38 O 0.68117(9) 0.81719(9) 0.46174(9) 0.0120(2) Uani 1 1 d . . .
H38A H 0.6749 0.8622 0.4200 0.018 Uiso 1 1 d R . .
H38B H 0.7393 0.7737 0.4471 0.018 Uiso 1 1 d R . .
O39 O 0.46977(9) 1.12312(9) 0.70135(8) 0.0108(2) Uani 1 1 d . . .
H39A H 0.4517 1.1497 0.7526 0.016 Uiso 1 1 d R . .
H39B H 0.5273 1.1227 0.6657 0.016 Uiso 0.50 1 d PR . .
O40 O 0.19447(10) 1.17703(9) 0.78363(9) 0.0132(2) Uani 1 1 d . . .
H40A H 0.2162 1.2061 0.8118 0.020 Uiso 1 1 d R . .
H40B H 0.1434 1.2156 0.7672 0.020 Uiso 1 1 d R . .
S1 S 0.95846(3) 0.69891(3) 0.38150(3) 0.01667(9) Uani 1 1 d . . .
O41 O 0.86682(11) 0.66805(13) 0.43231(12) 0.0315(4) Uani 1 1 d . . .
O42 O 0.97419(10) 0.70028(10) 0.27628(10) 0.0174(3) Uani 1 1 d . . .
O43 O 0.94136(13) 0.80080(11) 0.40779(11) 0.0270(3) Uani 1 1 d . . .
O44 O 1.05316(10) 0.62741(10) 0.40448(10) 0.0190(3) Uani 1 1 d . . .
S2 S 0.21962(3) 0.93100(3) 0.25183(3) 0.01088(8) Uani 1 1 d . . .
O45 O 0.13387(10) 0.98711(10) 0.20864(9) 0.0175(3) Uani 1 1 d . . .
O46 O 0.18303(10) 0.94857(10) 0.35572(9) 0.0165(3) Uani 1 1 d . . .
O47 O 0.31184(10) 0.96062(10) 0.20379(9) 0.0169(3) Uani 1 1 d . . .
O48 O 0.24814(10) 0.82155(9) 0.24022(9) 0.0144(2) Uani 1 1 d . . .
S3 S 0.67686(11) 0.73003(14) 0.07804(11) 0.0105(3) Uani 0.560(3) 1 d P A 1
O49 O 0.6904(12) 0.6451(10) 0.0249(8) 0.0149(16) Uani 0.560(3) 1 d P A 1
O50 O 0.68889(18) 0.81437(17) 0.00809(17) 0.0156(6) Uani 0.560(3) 1 d P A 1
O51 O 0.570(2) 0.7662(13) 0.147(2) 0.014(2) Uani 0.560(3) 1 d P A 1
O52 O 0.75609(18) 0.70260(18) 0.13112(17) 0.0162(6) Uani 0.560(3) 1 d P A 1
S3B S 0.68910(14) 0.69554(17) 0.09709(14) 0.0099(3) Uani 0.440(3) 1 d P A 2
O49B O 0.6970(15) 0.6597(13) 0.0044(10) 0.0113(17) Uani 0.440(3) 1 d P A 2
O50B O 0.7509(2) 0.7617(2) 0.0798(2) 0.0158(7) Uani 0.440(3) 1 d P A 2
O51B O 0.578(3) 0.7462(16) 0.146(2) 0.010(2) Uani 0.440(3) 1 d P A 2
O52B O 0.7298(2) 0.6080(2) 0.1587(2) 0.0173(7) Uani 0.440(3) 1 d P A 2
O53 O 0.21628(10) 0.06747(10) 0.45904(10) 0.0170(3) Uani 1 1 d . . .
H53A H 0.1968 0.0398 0.4275 0.025 Uiso 1 1 d R . .
H53B H 0.1647 0.1081 0.4932 0.025 Uiso 1 1 d R . .
O54 O 0.08779(12) 0.83951(11) 0.50451(11) 0.0256(3) Uani 1 1 d . . .
H54A H 0.0494 0.8129 0.4961 0.038 Uiso 1 1 d R . .
H54B H 0.1039 0.8726 0.4552 0.038 Uiso 1 1 d R . .
O55 O 0.02462(12) 0.71257(11) 0.87442(11) 0.0246(3) Uani 1 1 d . . .
H55A H -0.0230 0.7612 0.9017 0.037 Uiso 1 1 d R . .
H55B H 0.0231 0.6588 0.9022 0.037 Uiso 1 1 d R . .
O56 O 0.13320(10) 0.76352(9) 0.16188(9) 0.0135(2) Uani 1 1 d . . .
H56A H 0.0842 0.7490 0.2004 0.020 Uiso 1 1 d R . .
H56B H 0.1604 0.7854 0.1911 0.020 Uiso 1 1 d R . .
O57 O 0.14912(10) 0.11838(10) 0.05256(10) 0.0183(3) Uani 1 1 d . . .
H57A H 0.1954 0.1434 0.0377 0.027 Uiso 1 1 d R . .
H57B H 0.1532 0.0804 0.0999 0.027 Uiso 1 1 d R . .
O58 O 0.40075(12) 0.98925(12) 0.00740(10) 0.0252(3) Uani 1 1 d . . .
H58A H 0.3964 1.0484 -0.0029 0.038 Uiso 1 1 d R . .
H58B H 0.3780 0.9764 0.0648 0.038 Uiso 1 1 d R . .
O59 O 0.72211(16) 0.61776(13) 0.33730(15) 0.0402(4) Uani 1 1 d . . .
H59A H 0.7273 0.6339 0.2805 0.060 Uiso 1 1 d R . .
H59B H 0.7672 0.6340 0.3472 0.060 Uiso 1 1 d R . .
O60 O 0.74141(10) 0.36629(9) 0.66067(9) 0.0158(3) Uani 1 1 d . . .
H60A H 0.7426 0.3081 0.6707 0.024 Uiso 1 1 d R . .
H60B H 0.8019 0.3664 0.6437 0.024 Uiso 1 1 d R . .
O61 O 0.50879(11) 0.37008(10) 0.70376(10) 0.0193(3) Uani 1 1 d . . .
H61A H 0.4801 0.3361 0.7452 0.029 Uiso 1 1 d R . .
H61B H 0.5389 0.3404 0.6535 0.029 Uiso 1 1 d R . .
O62 O 0.0405(2) 0.6628(2) 0.5912(2) 0.0271(6) Uani 0.50 1 d P B 1
H62A H 0.0209 0.7187 0.5656 0.041 Uiso 0.50 1 d PR B 1
H62B H 0.0371 0.6704 0.6464 0.041 Uiso 0.50 1 d PR B 1
O62B O 0.0630(3) 0.5673(3) 0.5896(3) 0.0404(9) Uani 0.50 1 d P C 2
H62C H 0.0693 0.5697 0.5320 0.061 Uiso 0.50 1 d PR C 2
H62D H 0.0682 0.5097 0.6103 0.061 Uiso 0.50 1 d PR C 2
O63 O 0.9151(2) 0.6517(2) 0.7698(2) 0.0185(5) Uani 0.50 1 d P D 1
H63A H 0.9145 0.5956 0.7914 0.028 Uiso 0.50 1 d PR D 1
H63B H 0.9581 0.6705 0.7804 0.028 Uiso 0.50 1 d PR D 1
O64 O 0.0365(2) 0.4075(2) 0.9636(2) 0.0257(6) Uani 0.50 1 d P E 1
H64A H 0.0999 0.3786 0.9426 0.039 Uiso 0.50 1 d PR E 1
H64B H 0.0001 0.4023 0.9328 0.039 Uiso 0.50 1 d PR E 1
O65 O 0.8088(10) 0.5756(10) 0.6403(11) 0.056(4) Uani 0.50 1 d P F 1
H65A H 0.8371 0.5693 0.6824 0.084 Uiso 0.50 1 d PR F 1
H65B H 0.8375 0.5321 0.6003 0.084 Uiso 0.50 1 d PR F 1
O63B O 0.8770(5) 0.6343(4) 0.7343(4) 0.0469(14) Uani 0.35 1 d P G 2
H63C H 0.8897 0.5796 0.7688 0.070 Uiso 0.35 1 d PR G 2
H63D H 0.8560 0.6140 0.6955 0.070 Uiso 0.35 1 d PR G 2
O63C O 0.9066(10) 0.7420(15) 0.7317(10) 0.061(4) Uani 0.15 1 d PU G 2
H63E H 0.9390 0.7335 0.7710 0.092 Uiso 0.15 1 d PR G 2
H63F H 0.9469 0.6971 0.6950 0.092 Uiso 0.15 1 d PR G 2
O64B O 0.0506(3) 0.5083(2) 0.9045(2) 0.0307(7) Uani 0.50 1 d P H 2
H64C H 0.1098 0.4897 0.8668 0.046 Uiso 0.50 1 d PR H 2
H64D H 0.0072 0.4898 0.8942 0.046 Uiso 0.50 1 d PR H 2
O65B O 0.8116(6) 0.5718(7) 0.6178(10) 0.0293(18) Uani 0.50 1 d P I 2
H65C H 0.8550 0.5177 0.6268 0.044 Uiso 0.50 1 d PR I 2
H65D H 0.8332 0.6077 0.5733 0.044 Uiso 0.50 1 d PR I 2
O66 O 0.91406(13) 0.45849(12) 0.84402(11) 0.0295(3) Uani 1 1 d . . .
H66A H 0.8771 0.4986 0.8128 0.044 Uiso 0.50 1 d PR J 1
H66B H 0.9646 0.4715 0.8461 0.044 Uiso 0.50 1 d PR J 1
H66C H 0.9375 0.4258 0.7956 0.044 Uiso 0.50 1 d PR J 1
H66D H 0.9078 0.5105 0.8107 0.044 Uiso 0.50 1 d PR J 1

loop_
_atom_site_aniso_label
_atom_site_aniso_U_11
_atom_site_aniso_U_22
_atom_site_aniso_U_33
_atom_site_aniso_U_23
_atom_site_aniso_U_13
_atom_site_aniso_U_12
Al1 0.0071(2) 0.0073(2) 0.0058(2) 0.00039(16) -0.00175(17) -0.00248(17)
Al2 0.0087(2) 0.0076(2) 0.0066(2) 0.00037(16) -0.00213(17) -0.00236(18)
Al3 0.0082(2) 0.0075(2) 0.0063(2) 0.00018(16) -0.00200(17) -0.00238(18)
Al4 0.0088(2) 0.0078(2) 0.0073(2) 0.00037(16) -0.00222(17) -0.00298(18)
Al5 0.0089(2) 0.0084(2) 0.0067(2) -0.00046(17) -0.00231(17) -0.00252(18)
Al6 0.0082(2) 0.0079(2) 0.0072(2) 0.00061(16) -0.00273(17) -0.00282(17)
Al7 0.0082(2) 0.0081(2) 0.0072(2) 0.00070(17) -0.00222(17) -0.00248(18)
Al8 0.0092(2) 0.0099(2) 0.0076(2) -0.00062(17) -0.00233(18) -0.00384(18)
Al9 0.0083(2) 0.0083(2) 0.0065(2) 0.00069(17) -0.00226(17) -0.00277(18)
Al10 0.0081(2) 0.0082(2) 0.0071(2) 0.00068(17) -0.00213(17) -0.00268(17)
Al11 0.0081(2) 0.0088(2) 0.0082(2) 0.00111(17) -0.00222(18) -0.00274(18)
Al12 0.0082(2) 0.0098(2) 0.0078(2) 0.00103(17) -0.00270(18) -0.00266(18)
Al13 0.0086(2) 0.0105(2) 0.0067(2) 0.00083(17) -0.00241(17) -0.00327(18)
O1 0.0090(5) 0.0081(5) 0.0069(5) 0.0005(4) -0.0027(4) -0.0030(4)
O2 0.0082(5) 0.0083(5) 0.0066(5) 0.0004(4) -0.0024(4) -0.0030(4)
O3 0.0086(5) 0.0093(5) 0.0075(5) 0.0000(4) -0.0024(4) -0.0032(4)
O4 0.0079(5) 0.0080(5) 0.0073(5) 0.0005(4) -0.0026(4) -0.0021(4)
O5 0.0082(5) 0.0090(5) 0.0089(5) 0.0007(4) -0.0032(4) -0.0029(4)
O6 0.0088(5) 0.0084(5) 0.0078(5) 0.0002(4) -0.0017(4) -0.0023(4)
O7 0.0104(5) 0.0081(5) 0.0080(5) 0.0023(4) -0.0028(4) -0.0028(4)
O8 0.0112(5) 0.0079(5) 0.0078(5) -0.0004(4) -0.0022(4) -0.0036(4)
O9 0.0081(5) 0.0086(5) 0.0075(5) -0.0007(4) -0.0007(4) -0.0017(4)
O10 0.0116(5) 0.0075(5) 0.0085(5) 0.0002(4) -0.0030(4) -0.0037(4)
O11 0.0133(6) 0.0077(5) 0.0102(6) -0.0001(4) -0.0045(4) -0.0031(4)
O12 0.0083(5) 0.0104(5) 0.0092(5) 0.0007(4) -0.0035(4) -0.0033(4)
O13 0.0101(5) 0.0076(5) 0.0101(6) -0.0009(4) -0.0036(4) -0.0026(4)
O14 0.0103(5) 0.0098(5) 0.0107(6) 0.0018(4) -0.0047(4) -0.0050(4)
O15 0.0093(5) 0.0100(5) 0.0091(5) 0.0009(4) -0.0023(4) -0.0046(4)
O16 0.0083(5) 0.0095(5) 0.0099(5) 0.0004(4) -0.0033(4) -0.0023(4)
O17 0.0116(5) 0.0090(5) 0.0091(5) -0.0002(4) -0.0027(4) -0.0037(4)
O18 0.0090(5) 0.0117(5) 0.0087(5) -0.0001(4) -0.0010(4) -0.0039(4)
O19 0.0077(5) 0.0094(5) 0.0094(5) 0.0004(4) -0.0025(4) -0.0012(4)
O20 0.0102(5) 0.0098(5) 0.0084(5) -0.0001(4) -0.0024(4) -0.0033(4)
O21 0.0082(5) 0.0101(5) 0.0100(6) 0.0013(4) -0.0027(4) -0.0041(4)
O22 0.0110(5) 0.0108(5) 0.0072(5) 0.0028(4) -0.0037(4) -0.0043(4)
O23 0.0095(5) 0.0121(6) 0.0080(5) -0.0007(4) -0.0018(4) -0.0030(4)
O24 0.0099(5) 0.0134(6) 0.0094(6) 0.0005(4) -0.0043(4) -0.0041(4)
O25 0.0106(6) 0.0108(5) 0.0080(5) 0.0022(4) -0.0026(4) -0.0019(4)
O26 0.0110(5) 0.0101(5) 0.0105(6) 0.0033(4) -0.0053(4) -0.0028(4)
O27 0.0103(5) 0.0092(5) 0.0076(5) 0.0001(4) -0.0026(4) -0.0033(4)
O28 0.0099(5) 0.0118(5) 0.0069(5) 0.0001(4) -0.0025(4) -0.0041(4)
O29 0.0091(5) 0.0157(6) 0.0090(6) -0.0021(4) -0.0021(4) -0.0040(5)
O30 0.0128(6) 0.0101(5) 0.0121(6) -0.0015(4) 0.0012(5) -0.0045(5)
O31 0.0130(6) 0.0088(5) 0.0084(5) 0.0011(4) -0.0031(4) -0.0014(4)
O32 0.0088(5) 0.0123(6) 0.0082(5) 0.0013(4) -0.0015(4) -0.0012(5)
O33 0.0146(6) 0.0165(6) 0.0152(6) -0.0012(5) -0.0060(5) -0.0072(5)
O34 0.0134(6) 0.0109(5) 0.0089(5) -0.0017(4) -0.0045(4) -0.0023(5)
O35 0.0111(6) 0.0157(6) 0.0157(6) -0.0032(5) -0.0063(5) -0.0020(5)
O36 0.0097(6) 0.0189(6) 0.0113(6) -0.0015(5) -0.0037(5) -0.0028(5)
O37 0.0109(6) 0.0220(6) 0.0088(6) 0.0041(5) -0.0044(5) -0.0072(5)
O38 0.0102(6) 0.0123(6) 0.0090(6) 0.0026(4) -0.0009(4) -0.0015(5)
O39 0.0123(6) 0.0110(5) 0.0085(5) -0.0004(4) -0.0008(4) -0.0050(5)
O40 0.0133(6) 0.0101(5) 0.0163(6) 0.0007(5) -0.0067(5) -0.0025(5)
S1 0.0115(2) 0.0175(2) 0.0128(2) 0.00392(16) -0.00030(16) -0.00019(16)
O41 0.0139(7) 0.0354(9) 0.0314(9) 0.0128(7) 0.0017(6) -0.0053(6)
O42 0.0154(6) 0.0195(6) 0.0154(6) 0.0028(5) -0.0047(5) -0.0050(5)
O43 0.0328(8) 0.0190(7) 0.0191(7) -0.0014(6) -0.0054(6) 0.0009(6)
O44 0.0158(6) 0.0189(6) 0.0168(7) 0.0029(5) -0.0048(5) -0.0012(5)
S2 0.01037(18) 0.01307(19) 0.00928(19) -0.00168(14) -0.00238(15) -0.00398(15)
O45 0.0137(6) 0.0221(7) 0.0145(6) 0.0006(5) -0.0051(5) -0.0031(5)
O46 0.0173(6) 0.0200(6) 0.0113(6) -0.0040(5) -0.0030(5) -0.0050(5)
O47 0.0158(6) 0.0217(7) 0.0161(6) -0.0040(5) -0.0013(5) -0.0111(5)
O48 0.0153(6) 0.0147(6) 0.0121(6) -0.0013(5) -0.0011(5) -0.0059(5)
S3 0.0111(5) 0.0109(7) 0.0099(6) -0.0009(5) -0.0034(4) -0.0037(5)
O49 0.019(3) 0.010(3) 0.016(5) -0.002(3) -0.006(3) -0.0048(19)
O50 0.0198(12) 0.0137(11) 0.0144(11) 0.0018(9) -0.0056(9) -0.0074(9)
O51 0.010(4) 0.012(6) 0.016(2) -0.007(5) -0.001(2) -0.001(5)
O52 0.0143(11) 0.0176(12) 0.0174(12) -0.0004(10) -0.0080(9) -0.0035(9)
S3B 0.0113(6) 0.0101(8) 0.0092(7) -0.0008(6) -0.0026(5) -0.0047(6)
O49B 0.016(3) 0.011(4) 0.007(4) 0.000(3) -0.002(3) -0.006(3)
O50B 0.0193(15) 0.0162(15) 0.0168(16) -0.0006(13) -0.0044(12) -0.0121(12)
O51B 0.010(5) 0.006(6) 0.011(3) -0.003(5) -0.003(3) 0.001(5)
O52B 0.0253(16) 0.0143(14) 0.0138(15) 0.0018(11) -0.0098(12) -0.0058(12)
O53 0.0161(6) 0.0189(6) 0.0166(6) -0.0051(5) -0.0022(5) -0.0072(5)
O54 0.0260(7) 0.0272(8) 0.0249(8) 0.0015(6) -0.0054(6) -0.0133(6)
O55 0.0267(7) 0.0153(6) 0.0275(8) 0.0006(5) -0.0027(6) -0.0070(6)
O56 0.0143(6) 0.0161(6) 0.0105(6) 0.0007(5) -0.0025(5) -0.0068(5)
O57 0.0174(6) 0.0249(7) 0.0140(6) 0.0002(5) -0.0042(5) -0.0094(5)
O58 0.0348(8) 0.0284(8) 0.0136(7) -0.0052(6) 0.0009(6) -0.0171(7)
O59 0.0574(12) 0.0267(8) 0.0494(11) 0.0030(8) -0.0242(9) -0.0230(8)
O60 0.0157(6) 0.0130(6) 0.0165(6) 0.0001(5) -0.0038(5) -0.0033(5)
O61 0.0298(7) 0.0162(6) 0.0143(6) -0.0007(5) -0.0047(5) -0.0119(6)
O62 0.0215(14) 0.0364(17) 0.0227(15) -0.0064(13) -0.0121(12) -0.0020(13)
O62B 0.046(2) 0.064(3) 0.0256(17) 0.0130(16) -0.0175(15) -0.0338(19)
O63 0.0156(13) 0.0242(14) 0.0218(14) -0.0056(11) -0.0108(11) -0.0071(11)
O64 0.0188(14) 0.0280(15) 0.0257(15) 0.0008(12) -0.0055(12) -0.0042(12)
O65 0.050(5) 0.029(3) 0.063(6) -0.010(3) 0.013(3) -0.005(3)
O63B 0.044(3) 0.040(3) 0.038(3) -0.001(2) -0.004(3) 0.000(3)
O63C 0.025(5) 0.129(10) 0.031(6) -0.001(6) -0.015(5) -0.024(6)
O64B 0.0290(16) 0.0291(16) 0.0371(18) -0.0002(13) -0.0104(14) -0.0131(13)
O65B 0.010(2) 0.007(2) 0.068(6) 0.008(3) -0.015(3) -0.0015(19)
O66 0.0318(8) 0.0290(8) 0.0254(8) -0.0078(6) 0.0028(6) -0.0147(7)

loop_
_atom_type_symbol
_atom_type_description
_atom_type_scat_dispersion_real
_atom_type_scat_dispersion_imag
_atom_type_scat_source
Al Al 0.2130 0.2455 'International Tables Vol C Tables 4.2.6.8 and 6.1.1.4'
H H 0.0000 0.0000 'International Tables Vol C Tables 4.2.6.8 and 6.1.1.4'
O O 0.0492 0.0322 'International Tables Vol C Tables 4.2.6.8 and 6.1.1.4'
S S 0.3331 0.5567 'International Tables Vol C Tables 4.2.6.8 and 6.1.1.4'

loop_
_geom_angle_atom_site_label_1
_geom_angle_atom_site_label_2
_geom_angle_atom_site_label_3
_geom_angle
O2 Al1 O4 109.38(6)
O2 Al1 O1 109.57(6)
O4 Al1 O1 110.07(6)
O2 Al1 O3 110.78(6)
O4 Al1 O3 109.65(6)
O1 Al1 O3 107.36(6)
O10 Al2 O9 93.19(5)
O10 Al2 O7 89.94(5)
O9 Al2 O7 171.32(6)
O10 Al2 O31 88.89(5)
O9 Al2 O31 92.47(5)
O7 Al2 O31 95.69(5)
O10 Al2 O5 178.01(6)
O9 Al2 O5 87.42(5)
O7 Al2 O5 89.20(5)
O31 Al2 O5 92.98(5)
O10 Al2 O1 95.22(5)
O9 Al2 O1 91.28(5)
O7 Al2 O1 80.37(5)
O31 Al2 O1 174.28(6)
O5 Al2 O1 82.87(5)
O10 Al2 Al3 137.27(4)
O9 Al2 Al3 85.66(4)
O7 Al2 Al3 86.55(4)
O31 Al2 Al3 133.84(4)
O5 Al2 Al3 40.87(4)
O1 Al2 Al3 42.23(4)
O10 Al2 Al4 92.90(4)
O9 Al2 Al4 133.16(4)
O7 Al2 Al4 38.46(4)
O31 Al2 Al4 134.05(4)
O5 Al2 Al4 85.31(4)
O1 Al2 Al4 41.91(3)
Al3 Al2 Al4 59.749(16)
O8 Al3 O29 91.27(5)
O8 Al3 O6 174.27(6)
O29 Al3 O6 92.99(5)
O8 Al3 O5 88.61(5)
O29 Al3 O5 92.91(5)
O6 Al3 O5 87.33(5)
O8 Al3 O13 96.69(5)
O29 Al3 O13 92.83(5)
O6 Al3 O13 86.94(5)
O5 Al3 O13 172.09(5)
O8 Al3 O1 91.87(5)
O29 Al3 O1 175.36(6)
O6 Al3 O1 83.66(5)
O5 Al3 O1 83.75(5)
O13 Al3 O1 90.20(5)
O8 Al3 Al2 86.78(4)
O29 Al3 Al2 133.78(4)
O6 Al3 Al2 87.50(4)
O5 Al3 Al2 40.91(4)
O13 Al3 Al2 133.29(4)
O1 Al3 Al2 43.09(4)
O8 Al3 Al4 134.39(4)
O29 Al3 Al4 134.22(4)
O6 Al3 Al4 41.24(4)
O5 Al3 Al4 86.26(4)
O13 Al3 Al4 85.84(4)
O1 Al3 Al4 42.52(4)
Al2 Al3 Al4 60.868(16)
O12 Al4 O7 172.30(6)
O12 Al4 O11 92.41(6)
O7 Al4 O11 90.32(5)
O12 Al4 O30 93.29(6)
O7 Al4 O30 93.83(5)
O11 Al4 O30 91.35(5)
O12 Al4 O6 86.71(5)
O7 Al4 O6 90.32(5)
O11 Al4 O6 178.01(6)
O30 Al4 O6 90.49(5)
O12 Al4 O1 91.57(5)
O7 Al4 O1 81.00(5)
O11 Al4 O1 95.87(5)
O30 Al4 O1 171.12(6)
O6 Al4 O1 82.37(5)
O12 Al4 Al3 86.65(4)
O7 Al4 Al3 86.49(4)
O11 Al4 Al3 137.69(4)
O30 Al4 Al3 130.96(4)
O6 Al4 Al3 40.49(4)
O1 Al4 Al3 41.97(4)
O12 Al4 Al2 133.75(4)
O7 Al4 Al2 38.80(4)
O11 Al4 Al2 93.59(4)
O30 Al4 Al2 132.30(4)
O6 Al4 Al2 85.73(4)
O1 Al4 Al2 42.20(4)
Al3 Al4 Al2 59.383(16)
O10 Al5 O16 91.80(5)
O10 Al5 O23 178.65(6)
O16 Al5 O23 87.98(5)
O10 Al5 O34 88.60(5)
O16 Al5 O34 95.11(5)
O23 Al5 O34 92.74(5)
O10 Al5 O17 91.68(5)
O16 Al5 O17 171.96(6)
O23 Al5 O17 88.36(5)
O34 Al5 O17 92.21(5)
O10 Al5 O3 95.02(5)
O16 Al5 O3 91.62(5)
O23 Al5 O3 83.65(5)
O34 Al5 O3 172.25(5)
O17 Al5 O3 80.86(5)
O10 Al5 Al13 138.17(4)
O16 Al5 Al13 86.85(4)
O23 Al5 Al13 40.49(4)
O34 Al5 Al13 133.18(4)
O17 Al5 Al13 85.72(4)
O3 Al5 Al13 43.32(4)
O10 Al5 Al8 93.19(4)
O16 Al5 Al8 133.25(4)
O23 Al5 Al8 85.99(4)
O34 Al5 Al8 131.44(4)
O17 Al5 Al8 39.25(4)
O3 Al5 Al8 41.64(3)
Al13 Al5 Al8 59.845(17)
O14 Al6 O9 175.29(6)
O14 Al6 O8 88.93(5)
O9 Al6 O8 89.42(5)
O14 Al6 O15 93.40(5)
O9 Al6 O15 87.84(5)
O8 Al6 O15 174.14(5)
O14 Al6 O35 91.25(5)
O9 Al6 O35 93.25(6)
O8 Al6 O35 93.68(6)
O15 Al6 O35 91.65(6)
O14 Al6 O2 81.06(5)
O9 Al6 O2 94.64(5)
O8 Al6 O2 93.48(5)
O15 Al6 O2 81.59(5)
O35 Al6 O2 169.39(6)
O14 Al6 Al9 88.63(4)
O9 Al6 Al9 89.41(4)
O8 Al6 Al9 134.89(4)
O15 Al6 Al9 39.93(4)
O35 Al6 Al9 131.41(5)
O2 Al6 Al9 41.75(4)
O14 Al6 Al10 37.17(4)
O9 Al6 Al10 138.58(4)
O8 Al6 Al10 92.90(4)
O15 Al6 Al10 85.76(4)
O35 Al6 Al10 127.77(4)
O2 Al6 Al10 43.94(3)
Al9 Al6 Al10 60.647(17)
O12 Al7 O19 89.41(5)
O12 Al7 O20 178.00(6)
O19 Al7 O20 89.94(5)
O12 Al7 O13 89.12(5)
O19 Al7 O13 173.41(6)
O20 Al7 O13 91.32(5)
O12 Al7 O32 93.00(5)
O19 Al7 O32 94.86(5)
O20 Al7 O32 88.93(5)
O13 Al7 O32 91.63(5)
O12 Al7 O4 96.00(5)
O19 Al7 O4 80.70(5)
O20 Al7 O4 82.03(5)
O13 Al7 O4 93.07(5)
O32 Al7 O4 169.90(5)
O12 Al7 Al11 138.92(4)
O19 Al7 Al11 84.73(4)
O20 Al7 Al11 39.12(4)
O13 Al7 Al11 92.18(4)
O32 Al7 Al11 127.97(4)
O4 Al7 Al11 42.92(3)
O12 Al7 Al12 91.42(4)
O19 Al7 Al12 39.29(4)
O20 Al7 Al12 86.88(4)
O13 Al7 Al12 134.34(4)
O32 Al7 Al12 133.88(4)
O4 Al7 Al12 41.49(3)
Al11 Al7 Al12 59.555(16)
O18 Al8 O24 90.04(6)
O18 Al8 O11 92.64(6)
O24 Al8 O11 176.27(6)
O18 Al8 O17 173.13(6)
O24 Al8 O17 85.99(6)
O11 Al8 O17 91.08(6)
O18 Al8 O33 93.32(6)
O24 Al8 O33 93.09(6)
O11 Al8 O33 89.34(5)
O17 Al8 O33 92.48(6)
O18 Al8 O3 92.28(5)
O24 Al8 O3 82.30(5)
O11 Al8 O3 95.00(5)
O17 Al8 O3 81.64(5)
O33 Al8 O3 172.74(6)
O18 Al8 Al13 87.60(4)
O24 Al8 Al13 39.64(4)
O11 Al8 Al13 137.87(4)
O17 Al8 Al13 85.77(4)
O33 Al8 Al13 132.73(4)
O3 Al8 Al13 42.97(4)
O18 Al8 Al5 133.96(4)
O24 Al8 Al5 83.48(4)
O11 Al8 Al5 92.79(4)
O17 Al8 Al5 39.97(4)
O33 Al8 Al5 132.41(5)
O3 Al8 Al5 41.70(4)
Al13 Al8 Al5 59.303(17)
O22 Al9 O16 92.27(5)
O22 Al9 O15 173.48(6)
O16 Al9 O15 88.05(5)
O22 Al9 O38 92.66(6)
O16 Al9 O38 91.60(5)
O15 Al9 O38 93.85(5)
O22 Al9 O21 89.43(5)
O16 Al9 O21 177.52(6)
O15 Al9 O21 90.05(5)
O38 Al9 O21 90.13(5)
O22 Al9 O2 91.48(5)
O16 Al9 O2 95.70(5)
O15 Al9 O2 82.00(5)
O38 Al9 O2 171.46(5)
O21 Al9 O2 82.44(5)
O22 Al9 Al6 133.41(4)
O16 Al9 Al6 90.23(4)
O15 Al9 Al6 40.06(4)
O38 Al9 Al6 133.77(4)
O21 Al9 Al6 87.29(4)
O2 Al9 Al6 42.03(4)
O22 Al9 Al10 90.17(4)
O16 Al9 Al10 139.22(4)
O15 Al9 Al10 85.35(4)
O38 Al9 Al10 128.95(4)
O21 Al9 Al10 38.91(4)
O2 Al9 Al10 43.54(4)
Al6 Al9 Al10 60.062(16)
O14 Al10 O28 94.61(6)
O14 Al10 O39 95.54(6)
O28 Al10 O39 93.30(5)
O14 Al10 O21 96.41(6)
O28 Al10 O21 167.52(6)
O39 Al10 O21 91.44(5)
O14 Al10 O27 166.47(6)
O28 Al10 O27 77.24(5)
O39 Al10 O27 95.70(5)
O21 Al10 O27 90.81(5)
O14 Al10 O2 79.32(5)
O28 Al10 O2 95.38(5)
O39 Al10 O2 170.23(6)
O21 Al10 O2 80.98(5)
O27 Al10 O2 90.59(5)
O14 Al10 Al11 129.55(4)
O28 Al10 Al11 37.62(4)
O39 Al10 Al11 101.01(4)
O21 Al10 Al11 130.01(4)
O27 Al10 Al11 40.24(4)
O2 Al10 Al11 88.62(4)
O14 Al10 Al6 37.57(4)
O28 Al10 Al6 97.96(4)
O39 Al10 Al6 132.27(4)
O21 Al10 Al6 87.32(4)
O27 Al10 Al6 132.02(4)
O2 Al10 Al6 41.79(3)
Al11 Al10 Al6 115.86(2)
O14 Al10 Al9 87.73(4)
O28 Al10 Al9 135.22(4)
O39 Al10 Al9 131.05(4)
O21 Al10 Al9 39.85(4)
O27 Al10 Al9 90.56(4)
O2 Al10 Al9 41.14(3)
Al11 Al10 Al9 114.06(2)
Al6 Al10 Al9 59.291(16)
O26 Al11 O28 171.47(6)
O26 Al11 O20 92.89(6)
O28 Al11 O20 94.79(6)
O26 Al11 O27 94.19(5)
O28 Al11 O27 77.72(5)
O20 Al11 O27 169.83(6)
O26 Al11 O40 92.19(6)
O28 Al11 O40 90.96(6)
O20 Al11 O40 94.10(6)
O27 Al11 O40 92.92(5)
O26 Al11 O4 81.04(5)
O28 Al11 O4 96.45(5)
O20 Al11 O4 81.37(5)
O27 Al11 O4 92.53(5)
O40 Al11 O4 171.60(6)
O26 Al11 Al12 38.84(4)
O28 Al11 Al12 137.72(4)
O20 Al11 Al12 88.10(4)
O27 Al11 Al12 92.85(4)
O40 Al11 Al12 130.98(4)
O4 Al11 Al12 42.26(3)
O26 Al11 Al10 133.39(4)
O28 Al11 Al10 38.19(4)
O20 Al11 Al10 131.22(4)
O27 Al11 Al10 40.15(4)
O40 Al11 Al10 97.81(4)
O4 Al11 Al10 90.47(4)
Al12 Al11 Al10 116.89(2)
O26 Al11 Al7 86.86(4)
O28 Al11 Al7 96.71(4)
O20 Al11 Al7 39.58(4)
O27 Al11 Al7 133.64(4)
O40 Al11 Al7 133.41(4)
O4 Al11 Al7 41.80(4)
Al12 Al11 Al7 60.567(16)
Al10 Al11 Al7 116.14(2)
O18 Al12 O25 91.19(5)
O18 Al12 O26 175.19(6)
O25 Al12 O26 91.90(6)
O18 Al12 O36 93.55(6)
O25 Al12 O36 91.40(6)
O26 Al12 O36 90.06(6)
O18 Al12 O19 87.52(5)
O25 Al12 O19 172.64(6)
O26 Al12 O19 88.94(5)
O36 Al12 O19 95.91(6)
O18 Al12 O4 95.45(5)
O25 Al12 O4 92.92(5)
O26 Al12 O4 80.72(5)
O36 Al12 O4 169.93(6)
O19 Al12 O4 80.00(5)
O18 Al12 Al11 138.60(4)
O25 Al12 Al11 91.53(4)
O26 Al12 Al11 37.62(4)
O36 Al12 Al11 127.66(4)
O19 Al12 Al11 84.68(4)
O4 Al12 Al11 43.15(3)
O18 Al12 Al7 89.81(4)
O25 Al12 Al7 133.97(4)
O26 Al12 Al7 85.39(4)
O36 Al12 Al7 134.46(4)
O19 Al12 Al7 38.83(4)
O4 Al12 Al7 41.25(4)
Al11 Al12 Al7 59.878(16)
O37 Al13 O24 98.50(6)
O37 Al13 O25 96.29(6)
O24 Al13 O25 89.79(5)
O37 Al13 O22 91.82(6)
O24 Al13 O22 169.38(6)
O25 Al13 O22 91.56(5)
O37 Al13 O23 93.09(6)
O24 Al13 O23 86.17(5)
O25 Al13 O23 170.23(6)
O22 Al13 O23 90.82(5)
O37 Al13 O3 175.15(6)
O24 Al13 O3 81.50(5)
O25 Al13 O3 88.56(5)
O22 Al13 O3 88.00(5)
O23 Al13 O3 82.06(5)
O37 Al13 Al5 132.41(5)
O24 Al13 Al5 84.66(4)
O25 Al13 Al5 131.28(4)
O22 Al13 Al5 86.54(4)
O23 Al13 Al5 39.47(4)
O3 Al13 Al5 42.74(4)
O37 Al13 Al8 137.97(4)
O24 Al13 Al8 39.47(4)
O25 Al13 Al8 85.09(4)
O22 Al13 Al8 130.20(4)
O23 Al13 Al8 86.14(4)
O3 Al13 Al8 42.33(3)
Al5 Al13 Al8 60.852(17)
Al1 O1 Al3 121.96(6)
Al1 O1 Al4 121.45(6)
Al3 O1 Al4 95.51(5)
Al1 O1 Al2 120.70(6)
Al3 O1 Al2 94.68(5)
Al4 O1 Al2 95.89(5)
Al1 O2 Al9 118.27(6)
Al1 O2 Al6 119.99(6)
Al9 O2 Al6 96.22(5)
Al1 O2 Al10 126.00(6)
Al9 O2 Al10 95.33(5)
Al6 O2 Al10 94.27(5)
Al1 O3 Al8 121.49(6)
Al1 O3 Al5 121.01(6)
Al8 O3 Al5 96.66(5)
Al1 O3 Al13 122.19(6)
Al8 O3 Al13 94.71(5)
Al5 O3 Al13 93.95(5)
Al1 O4 Al7 119.12(6)
Al1 O4 Al12 118.69(6)
Al7 O4 Al12 97.26(5)
Al1 O4 Al11 125.52(6)
Al7 O4 Al11 95.29(5)
Al12 O4 Al11 94.59(5)
Al3 O5 Al2 98.22(6)
Al3 O5 H5 106.4
Al2 O5 H5 109.1
Al3 O6 Al4 98.27(6)
Al3 O6 H6 105.1
Al4 O6 H6 102.1
Al4 O7 Al2 102.74(6)
Al4 O7 H7 117.8
Al2 O7 H7 114.7
Al3 O8 Al6 134.02(7)
Al3 O8 H8 113.1
Al6 O8 H8 110.4
Al2 O9 Al6 135.55(7)
Al2 O9 H9 116.8
Al6 O9 H9 107.2
Al5 O10 Al2 142.03(7)
Al5 O10 H10 108.5
Al2 O10 H10 107.5
Al4 O11 Al8 141.12(7)
Al4 O11 H11 101.8
Al8 O11 H11 108.6
Al4 O12 Al7 135.65(7)
Al4 O12 H12 116.2
Al7 O12 H12 105.8
Al3 O13 Al7 133.60(6)
Al3 O13 H13 108.9
Al7 O13 H13 115.0
Al10 O14 Al6 105.26(6)
Al10 O14 H14 124.2
Al6 O14 H14 118.8
Al9 O15 Al6 100.01(6)
Al9 O15 H15 116.5
Al6 O15 H15 115.6
Al5 O16 Al9 134.26(7)
Al5 O16 H16 111.0
Al9 O16 H16 112.6
Al8 O17 Al5 100.78(6)
Al8 O17 H17 120.9
Al5 O17 H17 110.8
Al8 O18 Al12 134.22(7)
Al8 O18 H18 118.2
Al12 O18 H18 105.5
Al7 O19 Al12 101.88(6)
Al7 O19 H19 119.4
Al12 O19 H19 115.1
Al11 O20 Al7 101.30(6)
Al11 O20 H20 118.4
Al7 O20 H20 120.6
Al10 O21 Al9 101.24(6)
Al10 O21 H21 115.8
Al9 O21 H21 104.7
Al9 O22 Al13 134.27(7)
Al9 O22 H22 111.2
Al13 O22 H22 110.9
Al5 O23 Al13 100.04(6)
Al5 O23 H23 106.8
Al13 O23 H23 118.8
Al8 O24 Al13 100.89(6)
Al8 O24 H24 117.1
Al13 O24 H24 113.3
Al12 O25 Al13 134.72(7)
Al12 O25 H25 114.3
Al13 O25 H25 110.4
Al11 O26 Al12 103.55(6)
Al11 O26 H26 127.1
Al12 O26 H26 122.6
Al10 O27 Al11 99.62(6)
Al10 O27 H27 109.6
Al11 O27 H27 116.1
Al11 O28 Al10 104.19(6)
Al11 O28 H28 132.5
Al10 O28 H28 122.4
Al3 O29 H29A 123.1
Al3 O29 H29B 124.4
H29A O29 H29B 112.5
Al4 O30 H30B 123.4
Al4 O30 H30A 115.2
H30B O30 H30A 111.2
Al2 O31 H31A 122.4
Al2 O31 H31B 108.6
H31A O31 H31B 112.7
Al7 O32 H32A 119.1
Al7 O32 H32B 126.7
H32A O32 H32B 111.6
Al8 O33 H33A 119.0
Al8 O33 H33B 122.6
H33A O33 H33B 111.2
Al5 O34 H34A 117.4
Al5 O34 H34B 116.0
H34A O34 H34B 112.2
Al6 O35 H35A 114.3
Al6 O35 H35B 124.2
H35A O35 H35B 114.9
Al12 O36 H36A 123.6
Al12 O36 H36B 113.6
H36A O36 H36B 111.0
Al13 O37 H37A 123.7
Al13 O37 H37B 115.8
H37A O37 H37B 115.7
Al9 O38 H38A 124.3
Al9 O38 H38B 123.6
H38A O38 H38B 111.5
Al10 O39 H39A 114.0
Al10 O39 H39B 108.8
H39A O39 H39B 115.0
Al11 O40 H40A 122.9
Al11 O40 H40B 124.3
H40A O40 H40B 111.5
O44 S1 O41 110.32(8)
O44 S1 O43 109.36(9)
O41 S1 O43 110.97(10)
O44 S1 O42 109.11(8)
O41 S1 O42 108.49(9)
O43 S1 O42 108.55(8)
O47 S2 O45 110.25(8)
O47 S2 O46 111.34(8)
O45 S2 O46 109.48(8)
O47 S2 O48 109.00(7)
O45 S2 O48 108.85(8)
O46 S2 O48 107.86(8)
O49 S3 O52 111.1(6)
O49 S3 O50 108.3(4)
O52 S3 O50 109.36(16)
O49 S3 O51 111.4(11)
O52 S3 O51 109.4(11)
O50 S3 O51 107.2(8)
O51B S3B O50B 111.9(11)
O51B S3B O52B 107.7(12)
O50B S3B O52B 109.4(2)
O51B S3B O49B 108.7(16)
O50B S3B O49B 109.9(6)
O52B S3B O49B 109.1(6)
H53A O53 H53B 108.9
H54A O54 H54B 106.7
H55A O55 H55B 113.4
H56A O56 H56B 108.8
H57A O57 H57B 110.3
H58A O58 H58B 111.6
H59A O59 H59B 103.1
H60A O60 H60B 108.9
H61A O61 H61B 110.5
H62A O62 H62B 107.6
H62C O62B H62D 108.0
H63A O63 H63B 116.4
H64A O64 H64B 115.9
H65A O65 H65B 115.9
H63C O63B H63D 96.8
H63E O63C H63F 100.5
H64C O64B H64D 115.9
H65C O65B H65D 115.9
H66A O66 H66B 115.9
H66C O66 H66D 90.1

loop_
_geom_bond_atom_site_label_1
_geom_bond_atom_site_label_2
_geom_bond_distance
Al1 O2 1.7671(12)
Al1 O4 1.7767(12)
Al1 O1 1.7798(12)
Al1 O3 1.7816(12)
Al2 O10 1.8559(12)
Al2 O9 1.8603(12)
Al2 O7 1.8797(12)
Al2 O31 1.8990(13)
Al2 O5 1.9072(12)
Al2 O1 1.9757(12)
Al2 Al3 2.8826(7)
Al2 Al4 2.9259(7)
Al3 O8 1.8603(12)
Al3 O29 1.8847(13)
Al3 O6 1.8986(12)
Al3 O5 1.9059(12)
Al3 O13 1.9099(12)
Al3 O1 1.9439(12)
Al3 Al4 2.8935(7)
Al4 O12 1.8572(13)
Al4 O7 1.8657(13)
Al4 O11 1.8723(13)
Al4 O30 1.9185(13)
Al4 O6 1.9274(12)
Al4 O1 1.9647(12)
Al5 O10 1.8541(12)
Al5 O16 1.8583(12)
Al5 O23 1.8697(13)
Al5 O34 1.9127(13)
Al5 O17 1.9236(12)
Al5 O3 1.9699(13)
Al5 Al13 2.8960(7)
Al5 Al8 2.9415(7)
Al6 O14 1.8571(12)
Al6 O9 1.8630(12)
Al6 O8 1.8857(13)
Al6 O15 1.9052(13)
Al6 O35 1.9217(13)
Al6 O2 1.9635(12)
Al6 Al9 2.9152(7)
Al6 Al10 2.9382(7)
Al7 O12 1.8616(12)
Al7 O19 1.8905(12)
Al7 O20 1.9041(12)
Al7 O13 1.9110(12)
Al7 O32 1.9253(13)
Al7 O4 1.9613(12)
Al7 Al11 2.9303(7)
Al7 Al12 2.9505(7)
Al8 O18 1.8366(13)
Al8 O24 1.8853(13)
Al8 O11 1.8922(13)
Al8 O17 1.8945(13)
Al8 O33 1.9240(13)
Al8 O3 1.9677(12)
Al8 Al13 2.9122(7)
Al9 O22 1.8597(12)
Al9 O16 1.8636(12)
Al9 O15 1.9001(12)
Al9 O38 1.9060(13)
Al9 O21 1.9308(12)
Al9 O2 1.9526(12)
Al9 Al10 2.9554(7)
Al10 O14 1.8400(13)
Al10 O28 1.8652(13)
Al10 O39 1.8686(12)
Al10 O21 1.8925(13)
Al10 O27 1.9125(12)
Al10 O2 2.0446(12)
Al10 Al11 2.9245(7)
Al11 O26 1.8338(13)
Al11 O28 1.8413(12)
Al11 O20 1.8854(13)
Al11 O27 1.9159(13)
Al11 O40 1.9188(13)
Al11 O4 2.0039(12)
Al11 Al12 2.9207(7)
Al12 O18 1.8633(12)
Al12 O25 1.8804(13)
Al12 O26 1.8839(13)
Al12 O36 1.8959(13)
Al12 O19 1.9094(13)
Al12 O4 1.9704(12)
Al13 O37 1.8182(13)
Al13 O24 1.8919(12)
Al13 O25 1.9013(13)
Al13 O22 1.9068(12)
Al13 O23 1.9096(13)
Al13 O3 1.9915(12)
O5 H5 0.8202
O6 H6 0.8000
O7 H7 0.8200
O8 H8 0.8200
O9 H9 0.8200
O10 H10 0.8199
O11 H11 0.8200
O12 H12 0.8199
O13 H13 0.8200
O14 H14 0.8198
O15 H15 0.8200
O16 H16 0.8202
O17 H17 0.8201
O18 H18 0.8199
O19 H19 0.8200
O20 H20 0.8198
O21 H21 0.8200
O22 H22 0.8201
O23 H23 0.8201
O24 H24 0.8198
O25 H25 0.8200
O26 H26 0.8200
O27 H27 0.8204
O28 H28 0.8200
O29 H29A 0.8201
O29 H29B 0.8200
O30 H30B 0.8200
O30 H30A 0.8201
O31 H31A 0.8201
O31 H31B 0.8200
O32 H32A 0.8200
O32 H32B 0.8199
O33 H33A 0.8202
O33 H33B 0.8201
O34 H34A 0.8199
O34 H34B 0.8200
O35 H35A 0.8202
O35 H35B 0.8200
O36 H36A 0.8201
O36 H36B 0.8200
O37 H37A 0.8199
O37 H37B 0.8200
O38 H38A 0.8200
O38 H38B 0.8200
O39 H39A 0.8199
O39 H39B 0.8200
O40 H40A 0.8201
O40 H40B 0.8200
S1 O44 1.4715(14)
S1 O41 1.4726(15)
S1 O43 1.4808(15)
S1 O42 1.4896(14)
S2 O47 1.4632(13)
S2 O45 1.4738(13)
S2 O46 1.4773(13)
S2 O48 1.4915(13)
S3 O49 1.468(16)
S3 O52 1.481(3)
S3 O50 1.486(3)
S3 O51 1.49(3)
S3B O51B 1.46(3)
S3B O50B 1.464(3)
S3B O52B 1.479(4)
S3B O49B 1.486(18)
O53 H53A 0.8199
O53 H53B 0.8201
O54 H54A 0.8201
O54 H54B 0.8199
O55 H55A 0.8200
O55 H55B 0.8199
O56 H56A 0.8201
O56 H56B 0.8201
O57 H57A 0.8200
O57 H57B 0.8198
O58 H58A 0.8203
O58 H58B 0.8199
O59 H59A 0.8199
O59 H59B 0.8201
O60 H60A 0.8200
O60 H60B 0.8201
O61 H61A 0.8201
O61 H61B 0.8199
O62 H62A 0.8201
O62 H62B 0.8199
O62B H62C 0.8199
O62B H62D 0.8200
O63 H63A 0.8199
O63 H63B 0.8199
O64 H64A 0.8199
O64 H64B 0.8200
O65 H65A 0.8200
O65 H65B 0.8201
O63B H63C 0.8590
O63B H63D 0.8505
O63C H63E 0.8200
O63C H63F 0.8199
O64B H64C 0.8202
O64B H64D 0.8201
O65B H65C 0.8200
O65B H65D 0.8201
O66 H66A 0.8198
O66 H66B 0.8200
O66 H66C 0.8200
O66 H66D 0.8200
